data_7018282
loop_
_publ_author_name
'Zhao, Xiang'
'Wu, Tao'
'Bu, Xianhui'
'Feng, Pingyun'

_publ_section_title
;
 Lithium cubane clusters as tetrahedral, square planar, and linear nodes
 for supramolecular assemblies.
;
_journal_issue 14
_journal_name_full 'Dalton transactions (Cambridge, England : 2003)'
_journal_page_first 3902
_journal_page_last 3905
_journal_paper_doi 10.1039/c1dt11975c
_journal_volume 41
_journal_year 2012
_chemical_formula_sum 'C40 H40 Li4 N4 O8'
_chemical_formula_weight 732.52
_chemical_name_common tetrakis(miu3-6-quinolinoxo)-tetrakis(methanol)-tetra-lithium
_chemical_name_systematic
;
tetrakis(miu3-6-quinolinoxo)-
tetrakis(methanol)-tetra-lithium
;
_space_group_IT_number 15
_symmetry_cell_setting monoclinic
_symmetry_space_group_name_Hall '-C 2yc'
_symmetry_space_group_name_H-M 'C 1 2/c 1'
_atom_sites_solution_hydrogens geom
_atom_sites_solution_primary direct
_atom_sites_solution_secondary difmap
_audit_creation_method SHELXL-97
_cell_angle_alpha 90.00
_cell_angle_beta 133.02
_cell_angle_gamma 90.00
_cell_formula_units_Z 8
_cell_length_a 24.4815(19)
_cell_length_b 24.8772(17)
_cell_length_c 17.9408(15)
_cell_measurement_temperature 150(2)
_cell_volume 7988.5(11)
_computing_publication_material Platon
_computing_structure_refinement 'SHELXL-97 (Sheldrick, 1997)'
_computing_structure_solution 'SHELXS-97 (Sheldrick, 1990)'
_diffrn_ambient_temperature 150(2)
_diffrn_measured_fraction_theta_full 0.991
_diffrn_measured_fraction_theta_max 0.991
_diffrn_radiation_monochromator graphite
_diffrn_radiation_source 'fine-focus sealed tube'
_diffrn_radiation_type MoK\a
_diffrn_radiation_wavelength 0.71073
_diffrn_reflns_av_R_equivalents 0.0645
_diffrn_reflns_av_sigmaI/netI 0.0866
_diffrn_reflns_limit_h_max 26
_diffrn_reflns_limit_h_min -21
_diffrn_reflns_limit_k_max 26
_diffrn_reflns_limit_k_min -24
_diffrn_reflns_limit_l_max 19
_diffrn_reflns_limit_l_min -19
_diffrn_reflns_number 15077
_diffrn_reflns_theta_full 22.40
_diffrn_reflns_theta_max 22.40
_diffrn_reflns_theta_min 1.64
_exptl_absorpt_coefficient_mu 0.083
_exptl_absorpt_correction_T_max 0.955
_exptl_absorpt_correction_T_min 0.945
_exptl_absorpt_correction_type multi-scan
_exptl_absorpt_process_details 'SADABS 2007/2'
_exptl_crystal_colour colorless
_exptl_crystal_density_diffrn 1.218
_exptl_crystal_density_method 'not measured'
_exptl_crystal_F_000 3072
_exptl_crystal_size_max 0.68
_exptl_crystal_size_mid 0.62
_exptl_crystal_size_min 0.55
_refine_diff_density_max 0.403
_refine_diff_density_min -0.383
_refine_diff_density_rms 0.065
_refine_ls_extinction_method none
_refine_ls_goodness_of_fit_ref 1.025
_refine_ls_hydrogen_treatment constr
_refine_ls_matrix_type full
_refine_ls_number_parameters 505
_refine_ls_number_reflns 5126
_refine_ls_number_restraints 0
_refine_ls_restrained_S_all 1.025
_refine_ls_R_factor_all 0.1349
_refine_ls_R_factor_gt 0.0763
_refine_ls_shift/su_max 0.000
_refine_ls_shift/su_mean 0.000
_refine_ls_structure_factor_coef Fsqd
_refine_ls_weighting_details 'calc w=1/[\s^2^(Fo^2^)+(0.1327P)^2^+0.6360P] where P=(Fo^2^+2Fc^2^)/3'
_refine_ls_weighting_scheme calc
_refine_ls_wR_factor_gt 0.1986
_refine_ls_wR_factor_ref 0.2362
_reflns_number_gt 2930
_reflns_number_total 5126
_reflns_threshold_expression >2sigma(I)
_cod_data_source_file c1dt11975c.txt
_cod_data_source_block HLIF-2
_cod_depositor_comments
;
The following automatic conversions were performed:

'_symmetry_cell_setting' value 'Monoclinic' changed to 'monoclinic'
according to /home/saulius/struct/CIF-dictionaries/cif_core.dic
dictionary named 'cif_core.dic' version 2.4.1 from 2010-06-29.

Automatic conversion script
Id: cif_fix_values 1715 2011-07-08 13:25:40Z adriana 
;
_cod_original_cell_volume 7988.1(11)
_cod_original_sg_symbol_H-M C2/c
_cod_database_code 7018282

loop_
_symmetry_equiv_pos_as_xyz
'x, y, z'
'-x, y, -z+1/2'
'x+1/2, y+1/2, z'
'-x+1/2, y+1/2, -z+1/2'
'-x, -y, -z'
'x, -y, z-1/2'
'-x+1/2, -y+1/2, -z'
'x+1/2, -y+1/2, z-1/2'

loop_
_atom_site_label
_atom_site_type_symbol
_atom_site_fract_x
_atom_site_fract_y
_atom_site_fract_z
_atom_site_U_iso_or_equiv
_atom_site_adp_type
_atom_site_occupancy
_atom_site_symmetry_multiplicity
_atom_site_calc_flag
_atom_site_refinement_flags
O3 O 0.67761(17) 0.16483(11) 0.2172(2) 0.0439(9) Uani 1 1 d .
O4 O 0.80560(17) 0.16587(11) 0.2429(3) 0.0462(9) Uani 1 1 d .
O1 O 0.69784(17) 0.08069(11) 0.1252(2) 0.0428(9) Uani 1 1 d .
O8 O 0.88023(17) 0.05205(12) 0.2599(3) 0.0512(10) Uani 1 1 d .
H8A H 0.8639 0.0388 0.1990 0.061 Uiso 1 1 calc R
O2 O 0.79082(17) 0.08321(11) 0.3408(3) 0.0448(9) Uani 1 1 d .
O5 O 0.60870(18) 0.04991(11) 0.2044(3) 0.0494(9) Uani 1 1 d .
H5B H 0.6238 0.0332 0.2623 0.059 Uiso 1 1 calc R
O7 O 0.64145(17) 0.19419(11) 0.0012(3) 0.0452(9) Uani 1 1 d .
H7B H 0.5922 0.2028 -0.0332 0.054 Uiso 1 1 calc R
N1 N 0.9946(2) 0.33607(15) 0.3594(3) 0.0486(12) Uani 1 1 d .
N2 N 0.4831(2) 0.33262(16) 0.0915(3) 0.0539(12) Uani 1 1 d .
O6 O 0.83922(18) 0.19701(12) 0.4591(3) 0.0517(10) Uani 1 1 d .
H6B H 0.8840 0.2127 0.4859 0.062 Uiso 1 1 calc R
C31 C 0.9451(3) 0.29514(16) 0.3259(4) 0.0395(13) Uani 1 1 d .
N3 N 0.6187(2) -0.08231(16) -0.1430(4) 0.0572(13) Uani 1 1 d .
C22 C 0.5329(3) 0.29234(17) 0.1252(4) 0.0407(13) Uani 1 1 d .
N4 N 0.8639(2) -0.08414(16) 0.5999(4) 0.0579(13) Uani 1 1 d .
C35 C 0.8702(2) 0.30434(16) 0.2750(4) 0.0346(12) Uani 1 1 d .
C19 C 0.6328(3) 0.20604(17) 0.1911(4) 0.0360(12) Uani 1 1 d .
C10 C 0.8099(2) 0.04192(16) 0.4019(4) 0.0373(12) Uani 1 1 d .
C8 C 0.6569(2) -0.05488(17) 0.0182(4) 0.0403(13) Uani 1 1 d .
C26 C 0.6103(3) 0.29850(17) 0.2095(4) 0.0391(13) Uani 1 1 d .
C17 C 0.8435(2) -0.05176(17) 0.4529(4) 0.0397(13) Uani 1 1 d .
C28 C 0.8486(2) 0.20758(17) 0.2662(4) 0.0370(12) Uani 1 1 d .
C1 C 0.6781(2) 0.04056(16) 0.0626(4) 0.0356(12) Uani 1 1 d .
C13 C 0.8463(3) -0.04388(17) 0.5335(4) 0.0413(13) Uani 1 1 d .
C36 C 0.8230(3) 0.26005(17) 0.2460(4) 0.0400(12) Uani 1 1 d .
H36A H 0.7734 0.2663 0.2125 0.048 Uiso 1 1 calc R
C18 C 0.8256(2) -0.00840(17) 0.3892(4) 0.0440(13) Uani 1 1 d .
H18A H 0.8244 -0.0140 0.3368 0.053 Uiso 1 1 calc R
C11 C 0.8126(3) 0.04861(17) 0.4828(4) 0.0477(14) Uani 1 1 d .
H11A H 0.8016 0.0822 0.4924 0.057 Uiso 1 1 calc R
C20 C 0.5548(3) 0.20095(17) 0.1054(4) 0.0455(14) Uani 1 1 d .
H20A H 0.5361 0.1685 0.0705 0.055 Uiso 1 1 calc R
C27 C 0.6591(3) 0.25468(17) 0.2405(4) 0.0421(13) Uani 1 1 d .
H27A H 0.7101 0.2591 0.2955 0.051 Uiso 1 1 calc R
C29 C 0.9233(3) 0.19932(17) 0.3143(4) 0.0563(16) Uani 1 1 d .
H29A H 0.9413 0.1644 0.3274 0.068 Uiso 1 1 calc R
C34 C 0.8473(3) 0.35850(17) 0.2587(4) 0.0446(13) Uani 1 1 d .
H34A H 0.7980 0.3667 0.2250 0.053 Uiso 1 1 calc R
C9 C 0.6762(2) -0.01223(17) 0.0849(4) 0.0421(13) Uani 1 1 d .
H9A H 0.6878 -0.0199 0.1452 0.050 Uiso 1 1 calc R
C4 C 0.6377(3) -0.04316(17) -0.0740(4) 0.0431(13) Uani 1 1 d .
C32 C 0.9701(3) 0.38570(18) 0.3426(4) 0.0500(14) Uani 1 1 d .
H32A H 1.0036 0.4137 0.3656 0.060 Uiso 1 1 calc R
C30 C 0.9699(3) 0.24132(18) 0.3423(4) 0.0558(16) Uani 1 1 d .
H30A H 1.0187 0.2345 0.3725 0.067 Uiso 1 1 calc R
C2 C 0.6591(3) 0.05092(18) -0.0306(4) 0.0538(15) Uani 1 1 d .
H2B H 0.6605 0.0861 -0.0468 0.065 Uiso 1 1 calc R
C3 C 0.6389(3) 0.01094(18) -0.0967(4) 0.0547(15) Uani 1 1 d .
H3B H 0.6257 0.0193 -0.1578 0.066 Uiso 1 1 calc R
C16 C 0.8571(3) -0.10454(19) 0.4405(4) 0.0563(15) Uani 1 1 d .
H16A H 0.8558 -0.1121 0.3886 0.068 Uiso 1 1 calc R
C6 C 0.6356(3) -0.1471(2) -0.0304(5) 0.0619(17) Uani 1 1 d .
H6A H 0.6343 -0.1831 -0.0174 0.074 Uiso 1 1 calc R
C40 C 0.9559(3) 0.0417(2) 0.3470(5) 0.0694(18) Uani 1 1 d .
H40A H 0.9783 0.0223 0.3274 0.104 Uiso 1 1 calc R
H40B H 0.9590 0.0207 0.3947 0.104 Uiso 1 1 calc R
H40C H 0.9818 0.0751 0.3781 0.104 Uiso 1 1 calc R
C21 C 0.5068(3) 0.24249(18) 0.0732(4) 0.0511(14) Uani 1 1 d .
H21A H 0.4562 0.2380 0.0163 0.061 Uiso 1 1 calc R
C7 C 0.6549(3) -0.10965(18) 0.0378(4) 0.0509(14) Uani 1 1 d .
H7A H 0.6669 -0.1196 0.0975 0.061 Uiso 1 1 calc R
C12 C 0.8307(3) 0.00788(18) 0.5473(4) 0.0502(14) Uani 1 1 d .
H12A H 0.8327 0.0142 0.6002 0.060 Uiso 1 1 calc R
C33 C 0.8969(3) 0.39832(19) 0.2922(4) 0.0522(15) Uani 1 1 d .
H33A H 0.8820 0.4341 0.2814 0.063 Uiso 1 1 calc R
C14 C 0.8753(3) -0.13265(19) 0.5824(5) 0.0628(17) Uani 1 1 d .
H14A H 0.8862 -0.1605 0.6254 0.075 Uiso 1 1 calc R
C37 C 0.5336(3) 0.0456(2) 0.1140(5) 0.0701(18) Uani 1 1 d .
H37A H 0.5076 0.0240 0.1258 0.105 Uiso 1 1 calc R
H37B H 0.5300 0.0290 0.0625 0.105 Uiso 1 1 calc R
H37C H 0.5116 0.0807 0.0917 0.105 Uiso 1 1 calc R
C24 C 0.5832(3) 0.3892(2) 0.2204(5) 0.0665(18) Uani 1 1 d .
H24A H 0.5985 0.4229 0.2510 0.080 Uiso 1 1 calc R
C15 C 0.8721(3) -0.1445(2) 0.5040(5) 0.0626(17) Uani 1 1 d .
H15A H 0.8800 -0.1794 0.4948 0.075 Uiso 1 1 calc R
C39 C 0.6692(3) 0.20837(19) -0.0436(5) 0.0646(17) Uani 1 1 d .
H39A H 0.6307 0.2261 -0.1075 0.097 Uiso 1 1 calc R
H39B H 0.6848 0.1766 -0.0551 0.097 Uiso 1 1 calc R
H39C H 0.7111 0.2321 0.0011 0.097 Uiso 1 1 calc R
C25 C 0.6343(3) 0.34989(19) 0.2565(4) 0.0548(15) Uani 1 1 d .
H25A H 0.6848 0.3565 0.3118 0.066 Uiso 1 1 calc R
C23 C 0.5081(3) 0.3792(2) 0.1375(5) 0.0613(17) Uani 1 1 d .
H23A H 0.4740 0.4068 0.1137 0.074 Uiso 1 1 calc R
C38 C 0.8195(3) 0.20294(18) 0.5161(5) 0.0706(18) Uani 1 1 d .
H38A H 0.8569 0.2238 0.5760 0.106 Uiso 1 1 calc R
H38B H 0.8159 0.1682 0.5357 0.106 Uiso 1 1 calc R
H38C H 0.7721 0.2209 0.4754 0.106 Uiso 1 1 calc R
C5 C 0.6174(3) -0.13318(19) -0.1204(5) 0.0626(17) Uani 1 1 d .
H5A H 0.6039 -0.1602 -0.1662 0.075 Uiso 1 1 calc R
Li3 Li 0.7837(5) 0.1601(3) 0.3327(7) 0.047(2) Uani 1 1 d .
Li1 Li 0.8072(4) 0.0887(3) 0.2481(7) 0.047(2) Uani 1 1 d .
Li4 Li 0.6993(4) 0.1586(3) 0.1280(6) 0.041(2) Uani 1 1 d .
Li2 Li 0.6816(5) 0.0875(3) 0.2165(7) 0.047(2) Uani 1 1 d .

loop_
_atom_site_aniso_label
_atom_site_aniso_U_11
_atom_site_aniso_U_22
_atom_site_aniso_U_33
_atom_site_aniso_U_23
_atom_site_aniso_U_13
_atom_site_aniso_U_12
O3 0.043(2) 0.0256(17) 0.055(2) 0.0045(15) 0.030(2) 0.0075(15)
O4 0.043(2) 0.0301(18) 0.058(2) -0.0009(16) 0.031(2) -0.0061(16)
O1 0.049(2) 0.0292(18) 0.049(2) -0.0050(16) 0.033(2) -0.0032(16)
O8 0.036(2) 0.052(2) 0.051(2) -0.0078(18) 0.025(2) 0.0014(17)
O2 0.047(2) 0.0287(17) 0.053(2) 0.0069(16) 0.032(2) 0.0061(15)
O5 0.040(2) 0.048(2) 0.048(2) 0.0096(17) 0.026(2) -0.0040(17)
O7 0.039(2) 0.047(2) 0.051(2) 0.0141(17) 0.031(2) 0.0081(16)
N1 0.044(3) 0.031(2) 0.058(3) -0.004(2) 0.030(3) -0.008(2)
N2 0.046(3) 0.038(3) 0.060(3) -0.001(2) 0.029(3) 0.013(2)
O6 0.049(2) 0.051(2) 0.058(3) -0.0115(18) 0.038(2) -0.0122(17)
C31 0.038(3) 0.023(3) 0.045(3) -0.002(2) 0.024(3) -0.006(2)
N3 0.077(3) 0.038(3) 0.071(4) -0.009(2) 0.056(3) 0.001(2)
C22 0.043(3) 0.028(3) 0.045(3) 0.003(2) 0.027(3) -0.001(2)
N4 0.065(3) 0.036(3) 0.073(4) 0.015(2) 0.048(3) 0.006(2)
C35 0.030(3) 0.023(3) 0.037(3) 0.002(2) 0.018(3) 0.001(2)
C19 0.039(3) 0.030(3) 0.040(3) 0.007(2) 0.027(3) 0.001(2)
C10 0.036(3) 0.025(3) 0.050(4) 0.002(2) 0.029(3) -0.002(2)
C8 0.034(3) 0.033(3) 0.050(4) 0.000(3) 0.027(3) -0.001(2)
C26 0.042(3) 0.031(3) 0.034(3) 0.003(2) 0.022(3) 0.001(2)
C17 0.033(3) 0.028(3) 0.042(3) -0.002(2) 0.019(3) 0.001(2)
C28 0.032(3) 0.030(3) 0.039(3) 0.001(2) 0.020(3) -0.002(2)
C1 0.032(3) 0.025(3) 0.045(4) -0.001(2) 0.025(3) 0.000(2)
C13 0.037(3) 0.027(3) 0.050(4) 0.005(3) 0.026(3) -0.001(2)
C36 0.033(3) 0.036(3) 0.044(3) 0.003(2) 0.023(3) 0.003(2)
C18 0.043(3) 0.035(3) 0.045(3) 0.004(3) 0.026(3) 0.006(2)
C11 0.054(3) 0.027(3) 0.064(4) 0.004(3) 0.041(3) 0.003(2)
C20 0.043(3) 0.033(3) 0.056(4) -0.006(3) 0.032(3) -0.006(3)
C27 0.040(3) 0.036(3) 0.039(3) 0.000(2) 0.023(3) -0.001(3)
C29 0.043(3) 0.025(3) 0.071(4) 0.004(3) 0.027(3) 0.005(3)
C34 0.049(3) 0.030(3) 0.053(4) 0.004(2) 0.034(3) 0.004(3)
C9 0.041(3) 0.039(3) 0.041(3) 0.005(2) 0.026(3) 0.001(2)
C4 0.047(3) 0.030(3) 0.055(4) -0.005(3) 0.036(3) 0.000(2)
C32 0.061(4) 0.027(3) 0.057(4) -0.001(3) 0.039(4) -0.010(3)
C30 0.036(3) 0.029(3) 0.078(4) 0.001(3) 0.029(3) 0.001(2)
C2 0.080(4) 0.026(3) 0.066(4) 0.004(3) 0.054(4) -0.001(3)
C3 0.092(4) 0.030(3) 0.064(4) 0.005(3) 0.062(4) 0.005(3)
C16 0.057(4) 0.039(3) 0.047(4) 0.001(3) 0.026(3) 0.012(3)
C6 0.089(5) 0.029(3) 0.088(5) -0.005(3) 0.069(5) -0.004(3)
C40 0.053(4) 0.050(3) 0.076(5) 0.005(3) 0.033(4) 0.003(3)
C21 0.037(3) 0.041(3) 0.055(4) -0.001(3) 0.024(3) 0.002(3)
C7 0.063(4) 0.032(3) 0.063(4) 0.001(3) 0.045(4) 0.000(3)
C12 0.070(4) 0.035(3) 0.059(4) 0.004(3) 0.049(3) 0.003(3)
C33 0.058(4) 0.034(3) 0.061(4) 0.011(3) 0.039(3) 0.004(3)
C14 0.069(4) 0.025(3) 0.075(5) 0.012(3) 0.041(4) 0.005(3)
C37 0.054(4) 0.053(3) 0.070(5) -0.004(3) 0.030(4) -0.011(3)
C24 0.074(5) 0.032(3) 0.062(4) -0.013(3) 0.034(4) 0.008(3)
C15 0.061(4) 0.031(3) 0.063(4) 0.009(3) 0.030(4) 0.016(3)
C39 0.075(4) 0.054(3) 0.084(5) 0.016(3) 0.062(4) 0.005(3)
C25 0.045(3) 0.041(3) 0.047(4) -0.011(3) 0.019(3) 0.001(3)
C23 0.060(4) 0.038(3) 0.064(4) -0.002(3) 0.034(4) 0.012(3)
C38 0.094(5) 0.044(3) 0.094(5) -0.005(3) 0.072(5) -0.003(3)
C5 0.078(4) 0.026(3) 0.091(5) -0.016(3) 0.060(4) -0.009(3)
Li3 0.054(5) 0.033(4) 0.050(6) -0.001(4) 0.033(5) -0.002(4)
Li1 0.046(5) 0.029(4) 0.066(6) 0.000(4) 0.038(5) -0.003(4)
Li4 0.040(5) 0.031(4) 0.042(5) 0.006(4) 0.024(5) 0.003(4)
Li2 0.054(5) 0.032(4) 0.053(6) 0.006(4) 0.037(5) 0.002(4)

loop_
_atom_type_symbol
_atom_type_description
_atom_type_scat_dispersion_real
_atom_type_scat_dispersion_imag
_atom_type_scat_source
C C 0.0033 0.0016 'International Tables Vol C Tables 4.2.6.8 and 6.1.1.4'
H H 0.0000 0.0000 'International Tables Vol C Tables 4.2.6.8 and 6.1.1.4'
Li Li -0.0003 0.0001 'International Tables Vol C Tables 4.2.6.8 and 6.1.1.4'
N N 0.0061 0.0033 'International Tables Vol C Tables 4.2.6.8 and 6.1.1.4'
O O 0.0106 0.0060 'International Tables Vol C Tables 4.2.6.8 and 6.1.1.4'

loop_
_geom_angle_atom_site_label_1
_geom_angle_atom_site_label_2
_geom_angle_atom_site_label_3
_geom_angle
C19 O3 Li3 127.4(3)
C19 O3 Li2 143.1(4)
Li3 O3 Li2 84.8(3)
C19 O3 Li4 112.5(3)
Li3 O3 Li4 87.5(3)
Li2 O3 Li4 82.8(3)
C28 O4 Li1 141.4(3)
C28 O4 Li4 127.7(3)
Li1 O4 Li4 85.7(3)
C28 O4 Li3 112.9(4)
Li1 O4 Li3 84.1(3)
Li4 O4 Li3 87.0(4)
C1 O1 Li4 140.0(4)
C1 O1 Li2 128.0(3)
Li4 O1 Li2 84.4(3)
C1 O1 Li1 116.7(3)
Li4 O1 Li1 83.4(3)
Li2 O1 Li1 87.2(4)
C40 O8 Li1 129.8(4)
C10 O2 Li3 142.5(4)
C10 O2 Li1 126.3(3)
Li3 O2 Li1 85.8(3)
C10 O2 Li2 114.2(3)
Li3 O2 Li2 83.1(3)
Li1 O2 Li2 86.7(4)
C37 O5 Li2 124.3(4)
C39 O7 Li4 123.2(4)
C32 N1 C31 118.1(4)
C23 N2 C22 118.7(4)
C38 O6 Li3 126.6(4)
N1 C31 C35 122.5(4)
N1 C31 C30 119.1(4)
C35 C31 C30 118.4(4)
C5 N3 C4 117.4(5)
N2 C22 C26 122.5(4)
N2 C22 C21 119.2(4)
C26 C22 C21 118.3(4)
C14 N4 C13 116.7(5)
C31 C35 C34 116.7(4)
C31 C35 C36 119.3(4)
C34 C35 C36 123.9(4)
O3 C19 C27 122.7(4)
O3 C19 C20 119.2(4)
C27 C19 C20 118.0(4)
O2 C10 C18 123.1(5)
O2 C10 C11 119.8(4)
C18 C10 C11 117.1(4)
C4 C8 C7 116.7(4)
C4 C8 C9 119.3(4)
C7 C8 C9 124.0(5)
C22 C26 C25 116.3(4)
C22 C26 C27 119.4(4)
C25 C26 C27 124.2(4)
C18 C17 C16 124.2(5)
C18 C17 C13 119.7(4)
C16 C17 C13 116.0(4)
O4 C28 C36 122.4(4)
O4 C28 C29 119.9(4)
C36 C28 C29 117.7(4)
O1 C1 C9 122.4(5)
O1 C1 C2 119.9(4)
C9 C1 C2 117.7(4)
N4 C13 C12 118.2(5)
N4 C13 C17 123.4(4)
C12 C13 C17 118.4(4)
C28 C36 C35 121.9(4)
C10 C18 C17 122.0(5)
C12 C11 C10 122.9(4)
C21 C20 C19 121.7(4)
C19 C27 C26 121.7(4)
C30 C29 C28 121.7(4)
C33 C34 C35 119.9(4)
C1 C9 C8 121.6(5)
N3 C4 C8 123.0(4)
N3 C4 C3 118.3(5)
C8 C4 C3 118.7(4)
N1 C32 C33 123.1(5)
C29 C30 C31 120.9(4)
C3 C2 C1 121.8(4)
C2 C3 C4 120.9(5)
C15 C16 C17 120.4(5)
C7 C6 C5 121.2(5)
C20 C21 C22 120.9(5)
C6 C7 C8 119.6(5)
C11 C12 C13 119.9(5)
C34 C33 C32 119.7(5)
N4 C14 C15 124.0(5)
C25 C24 C23 120.0(5)
C16 C15 C14 119.4(5)
C24 C25 C26 119.6(5)
N2 C23 C24 122.9(5)
N3 C5 C6 122.1(5)
O6 Li3 O2 115.9(4)
O6 Li3 O3 126.5(4)
O2 Li3 O3 97.4(4)
O6 Li3 O4 123.6(4)
O2 Li3 O4 94.1(4)
O3 Li3 O4 92.0(4)
O6 Li3 Li2 143.6(5)
O2 Li3 Li2 49.8(3)
O3 Li3 Li2 47.6(3)
O4 Li3 Li2 92.5(4)
O6 Li3 Li1 138.6(5)
O2 Li3 Li1 47.8(3)
O3 Li3 Li1 94.9(4)
O4 Li3 Li1 46.3(2)
Li2 Li3 Li1 62.5(3)
O6 Li3 Li4 151.9(4)
O2 Li3 Li4 92.0(3)
O3 Li3 Li4 47.5(3)
O4 Li3 Li4 45.2(3)
Li2 Li3 Li4 58.6(3)
Li1 Li3 Li4 58.5(3)
O8 Li1 O4 118.3(4)
O8 Li1 O2 126.7(5)
O4 Li1 O2 95.9(4)
O8 Li1 O1 121.8(5)
O4 Li1 O1 94.5(4)
O2 Li1 O1 92.0(3)
O8 Li1 Li4 139.3(5)
O4 Li1 Li4 47.3(2)
O2 Li1 Li4 94.0(3)
O1 Li1 Li4 47.3(2)
O8 Li1 Li3 145.3(5)
O4 Li1 Li3 49.5(3)
O2 Li1 Li3 46.4(3)
O1 Li1 Li3 92.8(3)
Li4 Li1 Li3 62.3(3)
O8 Li1 Li2 150.3(4)
O4 Li1 Li2 91.1(3)
O2 Li1 Li2 47.2(3)
O1 Li1 Li2 45.4(3)
Li4 Li1 Li2 58.3(3)
Li3 Li1 Li2 58.0(3)
O7 Li4 O4 126.8(4)
O7 Li4 O1 116.9(4)
O4 Li4 O1 96.3(3)
O7 Li4 O3 122.3(4)
O4 Li4 O3 92.2(4)
O1 Li4 O3 95.0(3)
O7 Li4 Li2 138.8(4)
O4 Li4 Li2 94.4(4)
O1 Li4 Li2 47.8(3)
O3 Li4 Li2 47.2(2)
O7 Li4 Li1 144.0(5)
O4 Li4 Li1 47.0(2)
O1 Li4 Li1 49.4(2)
O3 Li4 Li1 93.5(4)
Li2 Li4 Li1 62.7(3)
O7 Li4 Li3 150.8(4)
O4 Li4 Li3 47.8(3)
O1 Li4 Li3 91.9(3)
O3 Li4 Li3 45.0(3)
Li2 Li4 Li3 58.3(3)
Li1 Li4 Li3 59.2(3)
O5 Li2 O3 116.5(4)
O5 Li2 O1 125.5(5)
O3 Li2 O1 97.6(4)
O5 Li2 O2 122.8(4)
O3 Li2 O2 94.6(4)
O1 Li2 O2 92.7(4)
O5 Li2 Li3 138.8(5)
O3 Li2 Li3 47.6(3)
O1 Li2 Li3 95.6(4)
O2 Li2 Li3 47.1(3)
O5 Li2 Li4 143.4(5)
O3 Li2 Li4 49.9(3)
O1 Li2 Li4 47.8(3)
O2 Li2 Li4 93.6(3)
Li3 Li2 Li4 63.1(3)
O5 Li2 Li1 150.9(4)
O3 Li2 Li1 92.4(3)
O1 Li2 Li1 47.4(3)
O2 Li2 Li1 46.1(3)
Li3 Li2 Li1 59.5(3)
Li4 Li2 Li1 58.9(3)

loop_
_geom_bond_atom_site_label_1
_geom_bond_atom_site_label_2
_geom_bond_distance
O3 C19 1.331(5)
O3 Li3 1.926(9)
O3 Li2 1.927(8)
O3 Li4 2.009(9)
O4 C28 1.326(5)
O4 Li1 1.920(8)
O4 Li4 1.932(8)
O4 Li3 2.020(9)
O1 C1 1.323(5)
O1 Li4 1.937(7)
O1 Li2 1.940(9)
O1 Li1 2.003(9)
O8 C40 1.410(6)
O8 Li1 1.887(8)
O2 C10 1.333(5)
O2 Li3 1.918(8)
O2 Li1 1.962(9)
O2 Li2 2.000(9)
O5 C37 1.398(6)
O5 Li2 1.890(8)
O7 C39 1.407(6)
O7 Li4 1.888(8)
N1 C32 1.314(5)
N1 C31 1.368(5)
N2 C23 1.307(6)
N2 C22 1.361(5)
O6 C38 1.404(6)
O6 Li3 1.905(9)
C31 C35 1.401(6)
C31 C30 1.416(6)
N3 C5 1.336(6)
N3 C4 1.382(6)
C22 C26 1.411(6)
C22 C21 1.415(6)
N4 C14 1.324(6)
N4 C13 1.380(6)
C35 C34 1.412(6)
C35 C36 1.414(6)
C19 C27 1.373(6)
C19 C20 1.421(6)
C10 C18 1.374(6)
C10 C11 1.416(7)
C8 C4 1.408(7)
C8 C7 1.416(6)
C8 C9 1.418(6)
C26 C25 1.420(6)
C26 C27 1.421(6)
C17 C18 1.407(6)
C17 C16 1.409(6)
C17 C13 1.415(7)
C28 C36 1.385(6)
C28 C29 1.406(6)
C1 C9 1.383(6)
C1 C2 1.421(7)
C13 C12 1.412(6)
C11 C12 1.364(6)
C20 C21 1.363(6)
C29 C30 1.366(6)
C34 C33 1.350(6)
C4 C3 1.412(6)
C32 C33 1.385(7)
C2 C3 1.357(7)
C16 C15 1.359(7)
C6 C7 1.341(7)
C6 C5 1.395(8)
C14 C15 1.385(8)
C24 C25 1.355(6)
C24 C23 1.387(7)
Li3 Li2 2.598(11)
Li3 Li1 2.641(11)
Li3 Li4 2.721(12)
Li1 Li4 2.621(10)
Li1 Li2 2.720(12)
Li4 Li2 2.605(11)
